data_7200032
loop_
_publ_author_name
'Kendrick, John'
'Gourlay, Matthew D.'
'Neumann, Marcus A.'
'Leusen, Frank J. J.'

_publ_section_title
;
 Predicting spontaneous racemate resolution using recent developments in
 crystal structure prediction
;
_journal_issue 11
_journal_name_full CrystEngComm
_journal_page_first 2391
_journal_page_last 2399
_journal_paper_doi 10.1039/b909038j
_journal_volume 11
_journal_year 2009
_space_group_IT_number 4
_symmetry_cell_setting monoclinic
_symmetry_Int_Tables_number 4
_symmetry_space_group_name_Hall 'P 2yb'
_symmetry_space_group_name_H-M 'P 1 21 1'
_cell_angle_alpha 90.000000
_cell_angle_beta 121.296617
_cell_angle_gamma 90.000000
_cell_length_a 9.857268
_cell_length_b 10.834524
_cell_length_c 6.816019
_cell_volume 622.019
_cod_data_source_file 24HTP_enantiopure.cif
_cod_data_source_block 24HTP_E_10
_cod_original_sg_symbol_H-M 'P 2_1'
_cod_struct_determination_method theoretical
_cod_database_code 7200032

loop_
_symmetry_equiv_pos_site_id
_symmetry_equiv_pos_as_xyz
1 x,y,z
2 -x,y+1/2,-z

loop_
_atom_site_label
_atom_site_type_symbol
_atom_site_fract_x
_atom_site_fract_y
_atom_site_fract_z
C1 C 0.336747 1.022093 0.647690
C2 C 0.495220 1.091306 0.770617
C3 C 0.623977 0.989625 0.881784
N4 N 0.542594 0.886064 0.717795
C5 C 0.369042 0.904568 0.552483
C6 C 0.277072 0.793032 0.559067
C7 C 0.341729 0.922817 0.311202
C8 C 0.653288 0.949912 1.117672
C9 C 0.776770 1.027955 0.893526
C10 C 0.817882 0.986453 0.736529
H11 H 0.744529 0.917664 0.608696
C12 C 0.951366 1.031675 0.739765
H13 H 0.982239 0.998482 0.617030
C14 C 1.046633 1.122152 0.899013
O15 O 1.172589 1.166420 0.890946
C16 C 1.007603 1.164013 1.058289
H17 H 1.079932 1.235143 1.181586
C18 C 0.875246 1.116580 1.055164
H19 H 0.847674 1.151883 1.180145
O20 O 0.608838 0.780840 0.733153
H21 H 0.299392 0.998189 0.768954
H22 H 0.241472 1.077300 0.510906
H23 H 0.511432 1.143854 0.646673
H24 H 0.503315 1.155754 0.900276
H25 H 0.307895 0.709290 0.500834
H26 H 0.301967 0.778036 0.734036
H27 H 0.149415 0.809426 0.445520
H28 H 0.399175 1.007316 0.301316
H29 H 0.388615 0.843597 0.264783
H30 H 0.214139 0.929674 0.185718
H31 H 0.733101 0.870088 1.183901
H32 H 0.706990 1.025643 1.241050
H33 H 0.541017 0.925854 1.105040
H34 H 1.242733 1.218834 1.028392
